data_4327169
loop_
_publ_author_name
'Arpita Saha'
'Khalil A. Abboud'
'George Christou'

_publ_section_title
;
 New Mixed-Valent Mn Clusters from the Use of
 N,N,N',N'-Tetrakis(2-hydroxyethyl)ethylenediamine (edteH4): Mn3, Mn4,
 Mn6, and Mn10
;
_journal_name_full 'Inorganic Chemistry'
_journal_page_first 12774
_journal_page_last 12784
_journal_paper_doi 10.1021/ic201916d
_journal_volume 50
_journal_year 2011
_chemical_formula_sum 'C50 H94 Mn10 N26 Na2 O28'
_chemical_formula_weight 2102.90
_chemical_name_systematic
; 
 ? 
;
_space_group_IT_number 2
_symmetry_cell_setting triclinic
_symmetry_space_group_name_Hall '-P 1'
_symmetry_space_group_name_H-M 'P -1'
_atom_sites_solution_hydrogens geom
_atom_sites_solution_primary direct
_atom_sites_solution_secondary difmap
_audit_creation_method SHELXL-97
_audit_update_record
;
2008-06-24 # Formatted by publCIF
;
_cell_angle_alpha 90.132(4)
_cell_angle_beta 96.501(3)
_cell_angle_gamma 115.491(3)
_cell_formula_units_Z 1
_cell_length_a 12.682(2)
_cell_length_b 12.716(2)
_cell_length_c 14.595(3)
_cell_measurement_reflns_used 139
_cell_measurement_temperature 173(2)
_cell_measurement_theta_max 28.0
_cell_measurement_theta_min 2.0
_cell_volume 2107.5(6)
_computing_cell_refinement 'Bruker SMART v5.624 & SAINT 6.36a (Bruker 1998)'
_computing_data_collection 'Bruker SMART v5.624 (Bruker 1998)'
_computing_data_reduction 'Bruker SHELXTL v6.14 (Bruker 2000)'
_computing_molecular_graphics 'Bruker SHELXTL v6.14'
_computing_publication_material 'Bruker SHELXTL v6.14'
_computing_structure_refinement 'Bruker SHELXTL v6.14'
_computing_structure_solution 'Bruker SHELXTL v6.14'
_diffrn_ambient_temperature 173(2)
_diffrn_measured_fraction_theta_full 0.970
_diffrn_measured_fraction_theta_max 0.970
_diffrn_measurement_device_type 'SMART CCD area detector'
_diffrn_measurement_method '\w scans'
_diffrn_radiation_monochromator graphite
_diffrn_radiation_source 'fine-focus sealed tube'
_diffrn_radiation_type MoK\a
_diffrn_radiation_wavelength 0.71073
_diffrn_reflns_av_R_equivalents 0.0653
_diffrn_reflns_av_sigmaI/netI 0.0619
_diffrn_reflns_limit_h_max 16
_diffrn_reflns_limit_h_min -16
_diffrn_reflns_limit_k_max 11
_diffrn_reflns_limit_k_min -16
_diffrn_reflns_limit_l_max 18
_diffrn_reflns_limit_l_min -15
_diffrn_reflns_number 13607
_diffrn_reflns_theta_full 27.50
_diffrn_reflns_theta_max 27.50
_diffrn_reflns_theta_min 1.78
_diffrn_standards_decay_% 1
_diffrn_standards_number 0
_exptl_absorpt_coefficient_mu 1.541
_exptl_absorpt_correction_T_max 0.9132
_exptl_absorpt_correction_T_min 0.6992
_exptl_absorpt_correction_type integration
_exptl_absorpt_process_details 'based on measured indexed crystal faces, Bruker SHELXTL  v6.12 (Bruker 1998)'
_exptl_crystal_colour brown
_exptl_crystal_density_diffrn 1.657
_exptl_crystal_description plates
_exptl_crystal_F_000 1072
_exptl_crystal_size_max 0.25
_exptl_crystal_size_mid 0.13
_exptl_crystal_size_min 0.06
_refine_diff_density_max 0.781
_refine_diff_density_min -0.715
_refine_diff_density_rms 0.097
_refine_ls_extinction_method none
_refine_ls_goodness_of_fit_ref 1.032
_refine_ls_hydrogen_treatment constr
_refine_ls_matrix_type full
_refine_ls_number_parameters 523
_refine_ls_number_reflns 9403
_refine_ls_number_restraints 0
_refine_ls_restrained_S_all 1.032
_refine_ls_R_factor_all 0.0553
_refine_ls_R_factor_gt 0.0417
_refine_ls_shift/su_max 0.002
_refine_ls_shift/su_mean 0.000
_refine_ls_structure_factor_coef Fsqd
_refine_ls_weighting_details 'calc w=1/[\s^2^(Fo^2^)+(0.0641P)^2^+0.0072P] where P=(Fo^2^+2Fc^2^)/3'
_refine_ls_weighting_scheme calc
_refine_ls_wR_factor_gt 0.1107
_refine_ls_wR_factor_ref 0.1168
_reflns_number_gt 7541
_reflns_number_total 9403
_reflns_threshold_expression I>2\s(I)
_cod_data_source_file ic201916d_si_002_4.cif
_cod_data_source_block saha34
_cod_depositor_comments
;

2023-09-06
Z value and formula fixed to values more according to usual
chemical conventions.                 miguel
;
_cod_original_formula_sum 'C25 H47 Mn5 N13 Na O14'
_cod_original_formula_weight 1051.45
_cod_original_formula_units_Z 2
_cod_original_cell_volume 2107.5(7)
_cod_database_code 4327169

loop_
_symmetry_equiv_pos_as_xyz
'x, y, z'
'-x, -y, -z'

loop_
_atom_site_label
_atom_site_type_symbol
_atom_site_fract_x
_atom_site_fract_y
_atom_site_fract_z
_atom_site_U_iso_or_equiv
_atom_site_adp_type
_atom_site_occupancy
_atom_site_symmetry_multiplicity
_atom_site_calc_flag
_atom_site_refinement_flags
Mn1 Mn 0.63305(3) 0.71601(4) -0.56572(3) 0.01473(11) Uani 1 1 d .
Mn2 Mn 0.42252(3) 0.55668(4) -0.45190(3) 0.01427(10) Uani 1 1 d .
Mn3 Mn 0.25362(4) 0.42902(4) -0.33316(3) 0.01546(11) Uani 1 1 d .
Mn4 Mn 0.18846(4) 0.19934(4) -0.25315(3) 0.01665(11) Uani 1 1 d .
Mn5 Mn 0.44315(4) 0.37689(4) -0.21706(3) 0.01665(11) Uani 1 1 d .
Na1 Na 0.30531(11) 0.51877(11) -0.11501(8) 0.0253(3) Uani 1 1 d .
O1 O 0.58796(16) 0.59468(16) -0.45057(13) 0.0155(4) Uani 1 1 d .
O2 O 0.81632(16) 0.75995(16) -0.61822(13) 0.0172(4) Uani 1 1 d .
O3 O 0.44365(16) 0.65075(17) -0.55445(14) 0.0169(4) Uani 1 1 d .
O4 O 0.62799(17) 0.77225(16) -0.71103(13) 0.0172(4) Uani 1 1 d .
O5 O 0.44569(17) 0.70008(17) -0.35478(14) 0.0213(4) Uani 1 1 d .
O6 O 0.31119(17) 0.59849(17) -0.26252(14) 0.0214(4) Uani 1 1 d .
O7 O 0.25054(16) 0.48680(17) -0.45610(14) 0.0185(4) Uani 1 1 d .
O8 O 0.09102(17) 0.39608(18) -0.31591(14) 0.0215(4) Uani 1 1 d .
O9 O 0.03418(17) 0.22798(18) -0.24346(15) 0.0227(5) Uani 1 1 d .
O10 O 0.21444(18) 0.16045(18) -0.12613(14) 0.0239(5) Uani 1 1 d .
O11 O 0.40849(18) 0.26898(19) -0.09222(14) 0.0234(5) Uani 1 1 d .
O12 O 0.3834(2) 0.6845(2) -0.01544(16) 0.0329(5) Uani 1 1 d .
O13 O 0.40261(16) 0.44886(16) -0.35782(13) 0.0160(4) Uani 1 1 d .
O14 O 0.28373(16) 0.36153(16) -0.22186(13) 0.0159(4) Uani 1 1 d .
N1 N 0.7756(2) 0.8150(2) -0.44531(16) 0.0181(5) Uani 1 1 d .
N2 N 0.6086(2) 0.8859(2) -0.54940(17) 0.0196(5) Uani 1 1 d .
N3 N 0.1014(3) 0.4732(3) -0.0827(2) 0.0477(9) Uani 1 1 d .
N4 N 0.1007(2) 0.0319(2) -0.28858(18) 0.0261(6) Uani 1 1 d .
N5 N 0.0737(3) -0.0409(3) -0.2346(2) 0.0479(9) Uani 1 1 d .
N6 N 0.0445(6) -0.1160(3) -0.1859(3) 0.117(2) Uani 1 1 d .
N7 N 0.5039(2) 0.5265(2) -0.14245(18) 0.0236(6) Uani 1 1 d .
N8 N 0.5900(2) 0.5548(2) -0.08572(17) 0.0214(5) Uani 1 1 d .
N9 N 0.6718(3) 0.5857(3) -0.0319(2) 0.0351(7) Uani 1 1 d .
N10 N 0.5975(2) 0.3777(2) -0.21301(19) 0.0249(6) Uani 1 1 d .
N11 N 0.6961(2) 0.4536(2) -0.20783(18) 0.0245(6) Uani 1 1 d .
N12 N 0.7922(3) 0.5209(3) -0.2032(3) 0.0500(9) Uani 1 1 d .
N13 N 0.9288(4) 0.3488(4) 0.2731(4) 0.0747(13) Uani 1 1 d .
C1 C 0.6680(2) 0.6337(2) -0.3670(2) 0.0193(6) Uani 1 1 d .
H1A H 0.7279 0.6034 -0.3672 0.023 Uiso 1 1 calc R
H1B H 0.6246 0.6038 -0.3133 0.023 Uiso 1 1 calc R
C2 C 0.7280(3) 0.7667(3) -0.3590(2) 0.0215(6) Uani 1 1 d .
H2A H 0.6706 0.7962 -0.3452 0.026 Uiso 1 1 calc R
H2B H 0.7929 0.7935 -0.3073 0.026 Uiso 1 1 calc R
C3 C 0.9173(2) 0.8198(3) -0.5516(2) 0.0213(6) Uani 1 1 d .
H3A H 0.9520 0.9044 -0.5615 0.026 Uiso 1 1 calc R
H3B H 0.9773 0.7912 -0.5592 0.026 Uiso 1 1 calc R
C4 C 0.8831(2) 0.7996(3) -0.4544(2) 0.0215(6) Uani 1 1 d .
H4A H 0.8697 0.7195 -0.4386 0.026 Uiso 1 1 calc R
H4B H 0.9488 0.8550 -0.4101 0.026 Uiso 1 1 calc R
C5 C 0.7997(3) 0.9394(2) -0.4502(2) 0.0225(6) Uani 1 1 d .
H5A H 0.8483 0.9732 -0.5005 0.027 Uiso 1 1 calc R
H5B H 0.8458 0.9820 -0.3915 0.027 Uiso 1 1 calc R
C6 C 0.6885(3) 0.9568(3) -0.4670(2) 0.0229(6) Uani 1 1 d .
H6A H 0.6463 0.9352 -0.4119 0.028 Uiso 1 1 calc R
H6B H 0.7099 1.0404 -0.4760 0.028 Uiso 1 1 calc R
C7 C 0.3982(2) 0.7325(2) -0.5771(2) 0.0197(6) Uani 1 1 d .
H7A H 0.3225 0.7089 -0.5519 0.024 Uiso 1 1 calc R
H7B H 0.3827 0.7327 -0.6451 0.024 Uiso 1 1 calc R
C8 C 0.4833(2) 0.8553(2) -0.5386(2) 0.0219(6) Uani 1 1 d .
H8A H 0.4601 0.9122 -0.5704 0.026 Uiso 1 1 calc R
H8B H 0.4765 0.8621 -0.4721 0.026 Uiso 1 1 calc R
C9 C 0.5949(3) 0.8658(2) -0.7214(2) 0.0193(6) Uani 1 1 d .
H9A H 0.5080 0.8346 -0.7310 0.023 Uiso 1 1 calc R
H9B H 0.6261 0.9092 -0.7759 0.023 Uiso 1 1 calc R
C10 C 0.6445(3) 0.9470(2) -0.6346(2) 0.0210(6) Uani 1 1 d .
H10A H 0.7316 0.9845 -0.6298 0.025 Uiso 1 1 calc R
H10B H 0.6175 1.0093 -0.6401 0.025 Uiso 1 1 calc R
C11 C 0.3917(2) 0.6919(3) -0.2861(2) 0.0200(6) Uani 1 1 d .
C12 C 0.4212(3) 0.8005(3) -0.2257(2) 0.0283(7) Uani 1 1 d .
H12A H 0.3567 0.8246 -0.2391 0.034 Uiso 1 1 calc R
H12B H 0.4229 0.7798 -0.1604 0.034 Uiso 1 1 calc R
C13 C 0.5363(3) 0.9042(3) -0.2362(2) 0.0296(7) Uani 1 1 d .
H13A H 0.5466 0.9692 -0.1942 0.044 Uiso 1 1 calc R
H13B H 0.5352 0.9278 -0.3000 0.044 Uiso 1 1 calc R
H13C H 0.6016 0.8829 -0.2210 0.044 Uiso 1 1 calc R
C14 C 0.1608(3) 0.5118(3) -0.5038(3) 0.0325(8) Uani 1 1 d .
H14A H 0.0840 0.4563 -0.4880 0.049 Uiso 1 1 calc R
H14B H 0.1621 0.5050 -0.5705 0.049 Uiso 1 1 calc R
H14C H 0.1744 0.5914 -0.4858 0.049 Uiso 1 1 calc R
C15 C 0.0156(2) 0.3082(3) -0.2784(2) 0.0218(6) Uani 1 1 d .
C16 C -0.1054(3) 0.3055(3) -0.2819(3) 0.0350(8) Uani 1 1 d .
H16A H -0.0976 0.3769 -0.2486 0.042 Uiso 1 1 calc R
H16B H -0.1356 0.3075 -0.3472 0.042 Uiso 1 1 calc R
C17 C -0.1945(3) 0.2009(3) -0.2411(3) 0.0385(9) Uani 1 1 d .
H17A H -0.2700 0.2059 -0.2461 0.058 Uiso 1 1 calc R
H17B H -0.1669 0.1991 -0.1759 0.058 Uiso 1 1 calc R
H17C H -0.2049 0.1296 -0.2747 0.058 Uiso 1 1 calc R
C18 C 0.3105(3) 0.1957(3) -0.0724(2) 0.0245(7) Uani 1 1 d .
C19 C 0.3058(3) 0.1408(3) 0.0199(2) 0.0398(9) Uani 1 1 d .
H19A H 0.3523 0.0951 0.0208 0.048 Uiso 1 1 calc R
H19B H 0.3455 0.2044 0.0687 0.048 Uiso 1 1 calc R
C20 C 0.1913(5) 0.0658(7) 0.0442(5) 0.139(4) Uani 1 1 d .
H20A H 0.2000 0.0356 0.1049 0.208 Uiso 1 1 calc R
H20B H 0.1512 0.0006 -0.0021 0.208 Uiso 1 1 calc R
H20C H 0.1447 0.1103 0.0465 0.208 Uiso 1 1 calc R
C21 C 0.3243(4) 0.7441(4) 0.0205(3) 0.0542(11) Uani 1 1 d .
H21A H 0.3808 0.8110 0.0608 0.081 Uiso 1 1 calc R
H21B H 0.2638 0.6911 0.0562 0.081 Uiso 1 1 calc R
H21C H 0.2870 0.7715 -0.0304 0.081 Uiso 1 1 calc R
C22 C 0.0657(3) 0.3959(4) -0.0397(3) 0.0437(9) Uani 1 1 d .
C23 C 0.0220(5) 0.2951(5) 0.0162(4) 0.087(2) Uani 1 1 d .
H23A H -0.0582 0.2780 0.0279 0.131 Uiso 1 1 calc R
H23B H 0.0733 0.3118 0.0751 0.131 Uiso 1 1 calc R
H23C H 0.0215 0.2276 -0.0167 0.131 Uiso 1 1 calc R
C24 C 0.8859(3) 0.2786(3) 0.3525(3) 0.0441(10) Uani 1 1 d .
C25 C 0.8540(3) 0.2264(3) 0.4124(3) 0.0460(10) Uani 1 1 d .
H25A H 0.9213 0.2316 0.4556 0.069 Uiso 1 1 calc R
H25B H 0.8049 0.1447 0.3911 0.069 Uiso 1 1 calc R
H25C H 0.8073 0.2565 0.4436 0.069 Uiso 1 1 calc R

loop_
_atom_site_aniso_label
_atom_site_aniso_U_11
_atom_site_aniso_U_22
_atom_site_aniso_U_33
_atom_site_aniso_U_23
_atom_site_aniso_U_13
_atom_site_aniso_U_12
Mn1 0.0154(2) 0.0144(2) 0.0141(2) 0.00349(16) 0.00238(16) 0.00596(17)
Mn2 0.0133(2) 0.0148(2) 0.0155(2) 0.00518(16) 0.00294(16) 0.00648(17)
Mn3 0.0137(2) 0.0175(2) 0.0163(2) 0.00598(16) 0.00391(16) 0.00733(17)
Mn4 0.0158(2) 0.0165(2) 0.0161(2) 0.00510(16) 0.00217(16) 0.00552(17)
Mn5 0.0147(2) 0.0182(2) 0.0165(2) 0.00149(17) 0.00123(16) 0.00692(17)
Na1 0.0264(6) 0.0315(7) 0.0204(6) 0.0024(5) 0.0047(5) 0.0143(5)
O1 0.0138(9) 0.0173(10) 0.0141(9) 0.0038(7) 0.0015(7) 0.0056(8)
O2 0.0136(9) 0.0184(10) 0.0164(10) 0.0033(8) 0.0005(8) 0.0041(8)
O3 0.0183(9) 0.0169(10) 0.0187(10) 0.0064(8) 0.0042(8) 0.0102(8)
O4 0.0196(10) 0.0165(10) 0.0167(10) 0.0031(8) 0.0018(8) 0.0091(8)
O5 0.0237(10) 0.0205(11) 0.0194(11) 0.0028(8) 0.0062(8) 0.0085(9)
O6 0.0218(10) 0.0206(11) 0.0229(11) 0.0050(8) 0.0074(9) 0.0090(9)
O7 0.0142(9) 0.0240(11) 0.0186(10) 0.0060(8) 0.0017(8) 0.0096(8)
O8 0.0173(10) 0.0247(11) 0.0250(11) 0.0083(9) 0.0070(8) 0.0105(9)
O9 0.0187(10) 0.0256(11) 0.0273(12) 0.0116(9) 0.0076(9) 0.0116(9)
O10 0.0255(11) 0.0235(11) 0.0189(11) 0.0091(9) 0.0042(9) 0.0067(9)
O11 0.0225(10) 0.0295(12) 0.0173(10) 0.0044(9) 0.0007(8) 0.0107(9)
O12 0.0390(13) 0.0394(14) 0.0239(12) -0.0017(10) 0.0007(10) 0.0212(11)
O13 0.0135(9) 0.0179(10) 0.0168(10) 0.0035(8) 0.0028(7) 0.0070(8)
O14 0.0141(9) 0.0175(10) 0.0158(10) 0.0043(8) 0.0027(7) 0.0065(8)
N1 0.0171(11) 0.0182(12) 0.0159(12) 0.0040(9) 0.0032(9) 0.0047(10)
N2 0.0226(12) 0.0174(12) 0.0200(13) 0.0049(10) 0.0044(10) 0.0094(10)
N3 0.0371(18) 0.066(2) 0.041(2) 0.0125(18) 0.0098(15) 0.0224(17)
N4 0.0298(14) 0.0192(13) 0.0229(14) 0.0023(11) 0.0036(11) 0.0047(11)
N5 0.076(3) 0.0196(15) 0.0300(17) 0.0033(13) 0.0063(17) 0.0042(16)
N6 0.226(7) 0.029(2) 0.044(3) 0.0150(19) 0.014(3) 0.008(3)
N7 0.0193(12) 0.0245(13) 0.0253(14) -0.0038(11) -0.0009(11) 0.0087(11)
N8 0.0234(13) 0.0229(13) 0.0193(13) -0.0002(10) 0.0057(11) 0.0105(11)
N9 0.0365(16) 0.0432(18) 0.0285(16) -0.0099(13) -0.0058(13) 0.0223(14)
N10 0.0172(12) 0.0273(14) 0.0303(15) 0.0002(11) 0.0023(11) 0.0101(11)
N11 0.0218(13) 0.0330(15) 0.0232(14) 0.0043(11) 0.0030(11) 0.0162(12)
N12 0.0227(16) 0.049(2) 0.075(3) 0.0164(18) 0.0100(16) 0.0112(15)
N13 0.059(3) 0.067(3) 0.105(4) 0.026(3) 0.032(3) 0.029(2)
C1 0.0169(13) 0.0228(15) 0.0160(14) 0.0059(11) 0.0019(11) 0.0066(12)
C2 0.0191(14) 0.0239(15) 0.0175(15) 0.0019(12) 0.0020(11) 0.0056(12)
C3 0.0137(13) 0.0262(16) 0.0197(15) 0.0014(12) 0.0014(11) 0.0048(12)
C4 0.0173(13) 0.0246(15) 0.0179(15) 0.0005(12) -0.0007(11) 0.0054(12)
C5 0.0208(14) 0.0164(14) 0.0249(16) 0.0018(12) 0.0028(12) 0.0030(12)
C6 0.0260(15) 0.0171(14) 0.0241(16) -0.0008(12) 0.0028(13) 0.0078(12)
C7 0.0202(14) 0.0171(14) 0.0261(16) 0.0065(12) 0.0035(12) 0.0120(12)
C8 0.0236(15) 0.0185(15) 0.0259(16) 0.0027(12) 0.0064(12) 0.0103(12)
C9 0.0234(14) 0.0186(14) 0.0194(15) 0.0079(11) 0.0036(12) 0.0121(12)
C10 0.0237(14) 0.0169(14) 0.0227(15) 0.0061(12) 0.0058(12) 0.0083(12)
C11 0.0218(14) 0.0217(15) 0.0193(15) 0.0048(12) 0.0025(12) 0.0121(12)
C12 0.0349(17) 0.0219(16) 0.0271(17) 0.0016(13) 0.0113(14) 0.0098(14)
C13 0.0358(18) 0.0247(16) 0.0261(17) -0.0001(13) 0.0043(14) 0.0108(14)
C14 0.0230(16) 0.0374(19) 0.040(2) 0.0172(16) 0.0025(14) 0.0159(15)
C15 0.0162(13) 0.0300(16) 0.0185(15) 0.0043(12) 0.0027(11) 0.0093(12)
C16 0.0223(16) 0.041(2) 0.048(2) 0.0197(17) 0.0123(15) 0.0170(15)
C17 0.0200(16) 0.047(2) 0.050(2) 0.0177(18) 0.0136(15) 0.0136(16)
C18 0.0279(16) 0.0242(16) 0.0205(16) 0.0035(12) 0.0036(13) 0.0102(13)
C19 0.043(2) 0.043(2) 0.0245(18) 0.0163(16) 0.0006(16) 0.0111(18)
C20 0.070(4) 0.196(8) 0.083(5) 0.102(5) -0.004(3) -0.004(4)
C21 0.069(3) 0.070(3) 0.046(3) -0.003(2) 0.001(2) 0.052(3)
C22 0.0290(19) 0.059(3) 0.040(2) 0.010(2) 0.0050(16) 0.0162(18)
C23 0.059(3) 0.084(4) 0.082(4) 0.043(3) -0.008(3) 0.000(3)
C24 0.0311(19) 0.029(2) 0.067(3) 0.000(2) -0.0043(19) 0.0104(16)
C25 0.039(2) 0.033(2) 0.058(3) 0.006(2) -0.004(2) 0.0101(18)

loop_
_atom_type_symbol
_atom_type_description
_atom_type_scat_dispersion_real
_atom_type_scat_dispersion_imag
_atom_type_scat_source
C C 0.0033 0.0016 'International Tables Vol C Tables 4.2.6.8 and 6.1.1.4'
H H 0.0000 0.0000 'International Tables Vol C Tables 4.2.6.8 and 6.1.1.4'
N N 0.0061 0.0033 'International Tables Vol C Tables 4.2.6.8 and 6.1.1.4'
O O 0.0106 0.0060 'International Tables Vol C Tables 4.2.6.8 and 6.1.1.4'
Mn Mn 0.3368 0.7283 'International Tables Vol C Tables 4.2.6.8 and 6.1.1.4'
Na Na 0.0362 0.0249 'International Tables Vol C Tables 4.2.6.8 and 6.1.1.4'

loop_
_geom_angle_atom_site_label_1
_geom_angle_atom_site_label_2
_geom_angle_atom_site_label_3
_geom_angle
_geom_angle_site_symmetry_1
_geom_angle_site_symmetry_3
O3 Mn1 O13 89.79(7) . 2_664
O3 Mn1 O1 71.03(7) . .
O13 Mn1 O1 80.48(7) 2_664 .
O3 Mn1 O4 97.57(7) . .
O13 Mn1 O4 80.11(7) 2_664 .
O1 Mn1 O4 157.47(7) . .
O3 Mn1 N1 122.37(8) . .
O13 Mn1 N1 129.23(8) 2_664 .
O1 Mn1 N1 75.77(8) . .
O4 Mn1 N1 125.92(8) . .
O3 Mn1 N2 76.66(8) . .
O13 Mn1 N2 151.67(8) 2_664 .
O1 Mn1 N2 117.01(8) . .
O4 Mn1 N2 77.24(8) . .
N1 Mn1 N2 78.47(9) . .
O3 Mn1 O2 164.34(7) . .
O13 Mn1 O2 77.98(7) 2_664 .
O1 Mn1 O2 115.72(7) . .
O4 Mn1 O2 70.93(7) . .
N1 Mn1 O2 73.26(8) . .
N2 Mn1 O2 109.86(8) . .
O3 Mn1 Mn2 34.81(5) . .
O13 Mn1 Mn2 85.59(5) 2_664 .
O1 Mn1 Mn2 36.28(5) . .
O4 Mn1 Mn2 130.39(5) . .
N1 Mn1 Mn2 99.69(6) . .
N2 Mn1 Mn2 96.28(6) . .
O2 Mn1 Mn2 150.42(5) . .
O3 Mn1 Mn3 124.13(5) . 2_664
O13 Mn1 Mn3 34.34(5) 2_664 2_664
O1 Mn1 Mn3 92.57(5) . 2_664
O4 Mn1 Mn3 77.59(5) . 2_664
N1 Mn1 Mn3 102.74(6) . 2_664
N2 Mn1 Mn3 149.26(6) . 2_664
O2 Mn1 Mn3 44.33(5) . 2_664
Mn2 Mn1 Mn3 113.49(2) . 2_664
O3 Mn2 O13 173.34(8) . .
O3 Mn2 O1 84.79(8) . .
O13 Mn2 O1 93.15(8) . .
O3 Mn2 O7 100.90(8) . .
O13 Mn2 O7 80.11(8) . .
O1 Mn2 O7 168.89(8) . .
O3 Mn2 O5 92.95(8) . .
O13 Mn2 O5 93.59(8) . .
O1 Mn2 O5 97.02(8) . .
O7 Mn2 O5 92.24(8) . .
O3 Mn2 O1 88.69(8) . 2_664
O13 Mn2 O1 84.69(8) . 2_664
O1 Mn2 O1 78.94(8) . 2_664
O7 Mn2 O1 91.57(7) . 2_664
O5 Mn2 O1 175.50(7) . 2_664
O3 Mn2 Mn3 142.24(6) . .
O13 Mn2 Mn3 40.74(6) . .
O1 Mn2 Mn3 132.79(6) . .
O7 Mn2 Mn3 43.00(6) . .
O5 Mn2 Mn3 80.47(5) . .
O1 Mn2 Mn3 100.76(5) 2_664 .
O3 Mn2 Mn1 41.78(6) . .
O13 Mn2 Mn1 136.11(6) . .
O1 Mn2 Mn1 43.08(6) . .
O7 Mn2 Mn1 142.25(6) . .
O5 Mn2 Mn1 94.86(5) . .
O1 Mn2 Mn1 83.58(5) 2_664 .
Mn3 Mn2 Mn1 173.596(19) . .
O13 Mn3 O14 86.11(8) . .
O13 Mn3 O7 81.34(8) . .
O14 Mn3 O7 166.34(8) . .
O13 Mn3 O8 174.70(9) . .
O14 Mn3 O8 95.20(8) . .
O7 Mn3 O8 96.83(8) . .
O13 Mn3 O6 96.63(8) . .
O14 Mn3 O6 92.28(8) . .
O7 Mn3 O6 94.49(8) . .
O8 Mn3 O6 88.46(8) . .
O13 Mn3 O2 88.13(8) . 2_664
O14 Mn3 O2 78.79(8) . 2_664
O7 Mn3 O2 95.36(8) . 2_664
O8 Mn3 O2 87.09(8) . 2_664
O6 Mn3 O2 169.60(7) . 2_664
O13 Mn3 Mn2 41.51(6) . .
O14 Mn3 Mn2 125.90(6) . .
O7 Mn3 Mn2 43.54(6) . .
O8 Mn3 Mn2 138.30(6) . .
O6 Mn3 Mn2 83.70(5) . .
O2 Mn3 Mn2 105.80(5) 2_664 .
O13 Mn3 Mn4 95.60(6) . .
O14 Mn3 Mn4 39.35(6) . .
O7 Mn3 Mn4 136.62(6) . .
O8 Mn3 Mn4 82.29(6) . .
O6 Mn3 Mn4 128.70(6) . .
O2 Mn3 Mn4 41.28(5) 2_664 .
Mn2 Mn3 Mn4 132.950(19) . .
O13 Mn3 Mn5 49.25(6) . .
O14 Mn3 Mn5 36.98(5) . .
O7 Mn3 Mn5 130.55(6) . .
O8 Mn3 Mn5 132.18(6) . .
O6 Mn3 Mn5 93.21(6) . .
O2 Mn3 Mn5 82.88(5) 2_664 .
Mn2 Mn3 Mn5 89.22(2) . .
Mn4 Mn3 Mn5 59.974(15) . .
O13 Mn3 Mn1 41.83(6) . 2_664
O14 Mn3 Mn1 86.55(6) . 2_664
O7 Mn3 Mn1 80.52(6) . 2_664
O8 Mn3 Mn1 133.04(6) . 2_664
O6 Mn3 Mn1 138.45(5) . 2_664
O2 Mn3 Mn1 47.14(5) 2_664 2_664
Mn2 Mn3 Mn1 64.292(18) . 2_664
Mn4 Mn3 Mn1 69.782(19) . 2_664
Mn5 Mn3 Mn1 62.330(17) . 2_664
O13 Mn3 Na1 101.98(7) . .
O14 Mn3 Na1 47.49(6) . .
O7 Mn3 Na1 140.91(7) . .
O8 Mn3 Na1 82.60(7) . .
O6 Mn3 Na1 46.46(6) . .
O2 Mn3 Na1 123.52(6) 2_664 .
Mn2 Mn3 Na1 118.33(3) . .
Mn4 Mn3 Na1 82.27(3) . .
Mn5 Mn3 Na1 65.30(2) . .
Mn1 Mn3 Na1 127.55(3) 2_664 .
O14 Mn4 O10 91.38(9) . .
O14 Mn4 O2 87.08(8) . 2_664
O10 Mn4 O2 172.25(8) . 2_664
O14 Mn4 N4 175.74(10) . .
O10 Mn4 N4 89.19(10) . .
O2 Mn4 N4 91.80(10) 2_664 .
O14 Mn4 O9 88.90(8) . .
O10 Mn4 O9 98.57(9) . .
O2 Mn4 O9 89.00(8) 2_664 .
N4 Mn4 O9 95.20(10) . .
O14 Mn4 O4 76.71(7) . 2_664
O10 Mn4 O4 95.18(8) . 2_664
O2 Mn4 O4 77.07(7) 2_664 2_664
N4 Mn4 O4 99.04(9) . 2_664
O9 Mn4 O4 160.31(7) . 2_664
O14 Mn4 Mn3 39.49(6) . .
O10 Mn4 Mn3 130.24(7) . .
O2 Mn4 Mn3 49.69(6) 2_664 .
N4 Mn4 Mn3 140.45(8) . .
O9 Mn4 Mn3 77.88(6) . .
O4 Mn4 Mn3 82.49(5) 2_664 .
O14 Mn4 Mn5 38.57(6) . .
O10 Mn4 Mn5 84.30(6) . .
O2 Mn4 Mn5 89.78(5) 2_664 .
N4 Mn4 Mn5 137.37(8) . .
O9 Mn4 Mn5 127.42(6) . .
O4 Mn4 Mn5 40.25(5) 2_664 .
Mn3 Mn4 Mn5 62.214(16) . .
O14 Mn5 N10 175.05(10) . .
O14 Mn5 O4 85.55(8) . 2_664
N10 Mn5 O4 90.10(10) . 2_664
O14 Mn5 N7 90.42(9) . .
N10 Mn5 N7 93.89(10) . .
O4 Mn5 N7 175.88(9) 2_664 .
O14 Mn5 O11 87.21(8) . .
N10 Mn5 O11 90.12(10) . .
O4 Mn5 O11 85.65(8) 2_664 .
N7 Mn5 O11 93.33(10) . .
O14 Mn5 O13 73.61(7) . .
N10 Mn5 O13 108.23(9) . .
O4 Mn5 O13 83.20(8) 2_664 .
N7 Mn5 O13 96.48(9) . .
O11 Mn5 O13 158.45(7) . .
O14 Mn5 Mn4 37.89(6) . .
N10 Mn5 Mn4 137.23(8) . .
O4 Mn5 Mn4 50.07(6) 2_664 .
N7 Mn5 Mn4 125.82(7) . .
O11 Mn5 Mn4 74.05(5) . .
O13 Mn5 Mn4 84.67(5) . .
O14 Mn5 Mn3 36.47(6) . .
N10 Mn5 Mn3 145.45(8) . .
O4 Mn5 Mn3 85.05(6) 2_664 .
N7 Mn5 Mn3 92.21(8) . .
O11 Mn5 Mn3 123.43(5) . .
O13 Mn5 Mn3 37.24(4) . .
Mn4 Mn5 Mn3 57.813(18) . .
O14 Mn5 Na1 43.58(6) . .
N10 Mn5 Na1 140.24(8) . .
O4 Mn5 Na1 128.47(6) 2_664 .
N7 Mn5 Na1 47.42(7) . .
O11 Mn5 Na1 84.46(6) . .
O13 Mn5 Na1 88.13(5) . .
Mn4 Mn5 Na1 78.63(3) . .
Mn3 Mn5 Na1 59.98(3) . .
O12 Na1 O6 102.36(9) . .
O12 Na1 O14 163.32(9) . .
O6 Na1 O14 75.65(7) . .
O12 Na1 N3 91.31(11) . .
O6 Na1 N3 102.53(10) . .
O14 Na1 N3 105.32(11) . .
O12 Na1 N7 95.54(9) . .
O6 Na1 N7 83.70(8) . .
O14 Na1 N7 67.81(8) . .
N3 Na1 N7 169.57(12) . .
O12 Na1 N9 84.12(10) . 2_665
O6 Na1 N9 167.51(10) . 2_665
O14 Na1 N9 95.05(9) . 2_665
N3 Na1 N9 87.84(11) . 2_665
N7 Na1 N9 85.06(10) . 2_665
O12 Na1 C22 97.26(11) . .
O6 Na1 C22 119.00(10) . .
O14 Na1 C22 98.09(10) . .
N3 Na1 C22 19.62(11) . .
N7 Na1 C22 150.51(11) . .
N9 Na1 C22 70.02(11) 2_665 .
O12 Na1 Mn3 143.46(8) . .
O6 Na1 Mn3 41.42(5) . .
O14 Na1 Mn3 35.47(5) . .
N3 Na1 Mn3 100.42(9) . .
N7 Na1 Mn3 78.60(7) . .
N9 Na1 Mn3 130.39(8) 2_665 .
C22 Na1 Mn3 105.34(9) . .
O12 Na1 Mn5 130.22(8) . .
O6 Na1 Mn5 81.30(6) . .
O14 Na1 Mn5 33.31(5) . .
N3 Na1 Mn5 137.02(10) . .
N7 Na1 Mn5 34.89(6) . .
N9 Na1 Mn5 86.37(7) 2_665 .
C22 Na1 Mn5 124.64(10) . .
Mn3 Na1 Mn5 54.72(2) . .
C1 O1 Mn2 121.29(16) . .
C1 O1 Mn1 115.70(15) . .
Mn2 O1 Mn1 100.65(8) . .
C1 O1 Mn2 121.90(16) . 2_664
Mn2 O1 Mn2 101.06(8) . 2_664
Mn1 O1 Mn2 90.29(7) . 2_664
C3 O2 Mn4 122.43(16) . 2_664
C3 O2 Mn3 124.68(17) . 2_664
Mn4 O2 Mn3 89.04(8) 2_664 2_664
C3 O2 Mn1 115.31(16) . .
Mn4 O2 Mn1 109.99(8) 2_664 .
Mn3 O2 Mn1 88.53(6) 2_664 .
C7 O3 Mn2 128.95(17) . .
C7 O3 Mn1 113.78(16) . .
Mn2 O3 Mn1 103.41(9) . .
C9 O4 Mn5 126.65(17) . 2_664
C9 O4 Mn1 113.33(16) . .
Mn5 O4 Mn1 102.14(8) 2_664 .
C9 O4 Mn4 118.54(16) . 2_664
Mn5 O4 Mn4 89.68(8) 2_664 2_664
Mn1 O4 Mn4 101.86(8) . 2_664
C11 O5 Mn2 126.67(19) . .
C11 O6 Mn3 123.99(19) . .
C11 O6 Na1 126.58(19) . .
Mn3 O6 Na1 92.12(8) . .
C14 O7 Mn3 127.03(18) . .
C14 O7 Mn2 133.69(18) . .
Mn3 O7 Mn2 93.46(8) . .
C15 O8 Mn3 128.24(19) . .
C15 O9 Mn4 125.32(18) . .
C18 O10 Mn4 128.61(19) . .
C18 O11 Mn5 127.3(2) . .
C21 O12 Na1 128.3(2) . .
Mn3 O13 Mn2 97.75(9) . .
Mn3 O13 Mn1 103.83(8) . 2_664
Mn2 O13 Mn1 103.77(9) . 2_664
Mn3 O13 Mn5 93.51(8) . .
Mn2 O13 Mn5 158.11(10) . .
Mn1 O13 Mn5 91.58(7) 2_664 .
Mn4 O14 Mn3 101.16(9) . .
Mn4 O14 Mn5 103.54(9) . .
Mn3 O14 Mn5 106.54(9) . .
Mn4 O14 Na1 141.69(10) . .
Mn3 O14 Na1 97.05(8) . .
Mn5 O14 Na1 103.11(8) . .
C4 N1 C2 110.5(2) . .
C4 N1 C5 110.6(2) . .
C2 N1 C5 111.6(2) . .
C4 N1 Mn1 109.96(17) . .
C2 N1 Mn1 107.44(16) . .
C5 N1 Mn1 106.61(17) . .
C10 N2 C6 110.4(2) . .
C10 N2 C8 112.6(2) . .
C6 N2 C8 110.7(2) . .
C10 N2 Mn1 104.66(17) . .
C6 N2 Mn1 108.66(18) . .
C8 N2 Mn1 109.55(16) . .
C22 N3 Na1 111.8(3) . .
N5 N4 Mn4 123.2(2) . .
N6 N5 N4 176.3(4) . .
N8 N7 Mn5 120.0(2) . .
N8 N7 Na1 126.4(2) . .
Mn5 N7 Na1 97.69(10) . .
N9 N8 N7 177.5(3) . .
N8 N9 Na1 125.9(2) . 2_665
N11 N10 Mn5 133.8(2) . .
N12 N11 N10 176.0(3) . .
O1 C1 C2 109.6(2) . .
O1 C1 H1A 109.8 . .
C2 C1 H1A 109.8 . .
O1 C1 H1B 109.8 . .
C2 C1 H1B 109.8 . .
H1A C1 H1B 108.2 . .
N1 C2 C1 111.2(2) . .
N1 C2 H2A 109.4 . .
C1 C2 H2A 109.4 . .
N1 C2 H2B 109.4 . .
C1 C2 H2B 109.4 . .
H2A C2 H2B 108.0 . .
O2 C3 C4 110.3(2) . .
O2 C3 H3A 109.6 . .
C4 C3 H3A 109.6 . .
O2 C3 H3B 109.6 . .
C4 C3 H3B 109.6 . .
H3A C3 H3B 108.1 . .
N1 C4 C3 112.0(2) . .
N1 C4 H4A 109.2 . .
C3 C4 H4A 109.2 . .
N1 C4 H4B 109.2 . .
C3 C4 H4B 109.2 . .
H4A C4 H4B 107.9 . .
N1 C5 C6 112.8(2) . .
N1 C5 H5A 109.0 . .
C6 C5 H5A 109.0 . .
N1 C5 H5B 109.0 . .
C6 C5 H5B 109.0 . .
H5A C5 H5B 107.8 . .
N2 C6 C5 112.3(2) . .
N2 C6 H6A 109.2 . .
C5 C6 H6A 109.2 . .
N2 C6 H6B 109.2 . .
C5 C6 H6B 109.2 . .
H6A C6 H6B 107.9 . .
O3 C7 C8 111.7(2) . .
O3 C7 H7A 109.3 . .
C8 C7 H7A 109.3 . .
O3 C7 H7B 109.3 . .
C8 C7 H7B 109.3 . .
H7A C7 H7B 107.9 . .
N2 C8 C7 113.4(2) . .
N2 C8 H8A 108.9 . .
C7 C8 H8A 108.9 . .
N2 C8 H8B 108.9 . .
C7 C8 H8B 108.9 . .
H8A C8 H8B 107.7 . .
O4 C9 C10 108.9(2) . .
O4 C9 H9A 109.9 . .
C10 C9 H9A 109.9 . .
O4 C9 H9B 109.9 . .
C10 C9 H9B 109.9 . .
H9A C9 H9B 108.3 . .
N2 C10 C9 112.9(2) . .
N2 C10 H10A 109.0 . .
C9 C10 H10A 109.0 . .
N2 C10 H10B 109.0 . .
C9 C10 H10B 109.0 . .
H10A C10 H10B 107.8 . .
O5 C11 O6 125.1(3) . .
O5 C11 C12 119.2(3) . .
O6 C11 C12 115.6(3) . .
C13 C12 C11 116.2(3) . .
C13 C12 H12A 108.2 . .
C11 C12 H12A 108.2 . .
C13 C12 H12B 108.2 . .
C11 C12 H12B 108.2 . .
H12A C12 H12B 107.4 . .
C12 C13 H13A 109.5 . .
C12 C13 H13B 109.5 . .
H13A C13 H13B 109.5 . .
C12 C13 H13C 109.5 . .
H13A C13 H13C 109.5 . .
H13B C13 H13C 109.5 . .
O7 C14 H14A 109.5 . .
O7 C14 H14B 109.5 . .
H14A C14 H14B 109.5 . .
O7 C14 H14C 109.5 . .
H14A C14 H14C 109.5 . .
H14B C14 H14C 109.5 . .
O9 C15 O8 125.5(3) . .
O9 C15 C16 119.8(3) . .
O8 C15 C16 114.6(3) . .
C17 C16 C15 114.7(3) . .
C17 C16 H16A 108.6 . .
C15 C16 H16A 108.6 . .
C17 C16 H16B 108.6 . .
C15 C16 H16B 108.6 . .
H16A C16 H16B 107.6 . .
C16 C17 H17A 109.5 . .
C16 C17 H17B 109.5 . .
H17A C17 H17B 109.5 . .
C16 C17 H17C 109.5 . .
H17A C17 H17C 109.5 . .
H17B C17 H17C 109.5 . .
O11 C18 O10 124.5(3) . .
O11 C18 C19 118.6(3) . .
O10 C18 C19 116.8(3) . .
C20 C19 C18 117.3(4) . .
C20 C19 H19A 108.0 . .
C18 C19 H19A 108.0 . .
C20 C19 H19B 108.0 . .
C18 C19 H19B 108.0 . .
H19A C19 H19B 107.2 . .
C19 C20 H20A 109.5 . .
C19 C20 H20B 109.5 . .
H20A C20 H20B 109.5 . .
C19 C20 H20C 109.5 . .
H20A C20 H20C 109.5 . .
H20B C20 H20C 109.5 . .
O12 C21 H21A 109.5 . .
O12 C21 H21B 109.5 . .
H21A C21 H21B 109.5 . .
O12 C21 H21C 109.5 . .
H21A C21 H21C 109.5 . .
H21B C21 H21C 109.5 . .
N3 C22 C23 178.7(5) . .
N3 C22 Na1 48.6(2) . .
C23 C22 Na1 130.1(3) . .
C22 C23 H23A 109.5 . .
C22 C23 H23B 109.5 . .
H23A C23 H23B 109.5 . .
C22 C23 H23C 109.5 . .
H23A C23 H23C 109.5 . .
H23B C23 H23C 109.5 . .
C25 C24 N13 179.7(5) . .
C24 C25 H25A 109.5 . .
C24 C25 H25B 109.5 . .
H25A C25 H25B 109.5 . .
C24 C25 H25C 109.5 . .
H25A C25 H25C 109.5 . .
H25B C25 H25C 109.5 . .

loop_
_geom_bond_atom_site_label_1
_geom_bond_atom_site_label_2
_geom_bond_distance
_geom_bond_site_symmetry_2
Mn1 O3 2.2045(19) .
Mn1 O13 2.214(2) 2_664
Mn1 O1 2.2365(19) .
Mn1 O4 2.243(2) .
Mn1 N1 2.292(2) .
Mn1 N2 2.326(2) .
Mn1 O2 2.3641(19) .
Mn1 Mn2 3.2183(7) .
Mn1 Mn3 3.2240(7) 2_664
Mn2 O3 1.888(2) .
Mn2 O13 1.902(2) .
Mn2 O1 1.9375(19) .
Mn2 O7 1.9625(19) .
Mn2 O5 2.203(2) .
Mn2 O1 2.339(2) 2_664
Mn2 Mn3 2.8438(7) .
Mn3 O13 1.8729(18) .
Mn3 O14 1.916(2) .
Mn3 O7 1.943(2) .
Mn3 O8 1.966(2) .
Mn3 O6 2.169(2) .
Mn3 O2 2.254(2) 2_664
Mn3 Mn4 2.9552(8) .
Mn3 Mn5 3.0892(7) .
Mn3 Mn1 3.2240(7) 2_664
Mn3 Na1 3.2766(14) .
Mn4 O14 1.9098(19) .
Mn4 O10 1.948(2) .
Mn4 O2 1.950(2) 2_664
Mn4 N4 1.966(3) .
Mn4 O9 2.158(2) .
Mn4 O4 2.318(2) 2_664
Mn4 Mn5 3.0232(7) .
Mn5 O14 1.9387(19) .
Mn5 N10 1.948(2) .
Mn5 O4 1.953(2) 2_664
Mn5 N7 1.984(3) .
Mn5 O11 2.252(2) .
Mn5 O13 2.345(2) .
Mn5 Na1 3.4381(13) .
Na1 O12 2.324(3) .
Na1 O6 2.377(2) .
Na1 O14 2.434(2) .
Na1 N3 2.497(3) .
Na1 N7 2.555(3) .
Na1 N9 2.579(3) 2_665
Na1 C22 3.092(4) .
O1 C1 1.431(3) .
O1 Mn2 2.339(2) 2_664
O2 C3 1.428(3) .
O2 Mn4 1.950(2) 2_664
O2 Mn3 2.254(2) 2_664
O3 C7 1.413(3) .
O4 C9 1.425(3) .
O4 Mn5 1.953(2) 2_664
O4 Mn4 2.318(2) 2_664
O5 C11 1.257(3) .
O6 C11 1.269(3) .
O7 C14 1.419(3) .
O8 C15 1.291(3) .
O9 C15 1.240(4) .
O10 C18 1.270(4) .
O11 C18 1.258(4) .
O12 C21 1.410(4) .
O13 Mn1 2.214(2) 2_664
N1 C4 1.478(4) .
N1 C2 1.478(4) .
N1 C5 1.480(4) .
N2 C10 1.478(4) .
N2 C6 1.489(4) .
N2 C8 1.492(4) .
N3 C22 1.118(5) .
N4 N5 1.178(4) .
N5 N6 1.145(5) .
N7 N8 1.210(3) .
N8 N9 1.145(4) .
N9 Na1 2.579(3) 2_665
N10 N11 1.200(3) .
N11 N12 1.143(4) .
N13 C24 1.473(6) .
C1 C2 1.524(4) .
C1 H1A 0.9900 .
C1 H1B 0.9900 .
C2 H2A 0.9900 .
C2 H2B 0.9900 .
C3 C4 1.520(4) .
C3 H3A 0.9900 .
C3 H3B 0.9900 .
C4 H4A 0.9900 .
C4 H4B 0.9900 .
C5 C6 1.514(4) .
C5 H5A 0.9900 .
C5 H5B 0.9900 .
C6 H6A 0.9900 .
C6 H6B 0.9900 .
C7 C8 1.525(4) .
C7 H7A 0.9900 .
C7 H7B 0.9900 .
C8 H8A 0.9900 .
C8 H8B 0.9900 .
C9 C10 1.524(4) .
C9 H9A 0.9900 .
C9 H9B 0.9900 .
C10 H10A 0.9900 .
C10 H10B 0.9900 .
C11 C12 1.516(4) .
C12 C13 1.512(4) .
C12 H12A 0.9900 .
C12 H12B 0.9900 .
C13 H13A 0.9800 .
C13 H13B 0.9800 .
C13 H13C 0.9800 .
C14 H14A 0.9800 .
C14 H14B 0.9800 .
C14 H14C 0.9800 .
C15 C16 1.515(4) .
C16 C17 1.504(5) .
C16 H16A 0.9900 .
C16 H16B 0.9900 .
C17 H17A 0.9800 .
C17 H17B 0.9800 .
C17 H17C 0.9800 .
C18 C19 1.514(4) .
C19 C20 1.438(6) .
C19 H19A 0.9900 .
C19 H19B 0.9900 .
C20 H20A 0.9800 .
C20 H20B 0.9800 .
C20 H20C 0.9800 .
C21 H21A 0.9800 .
C21 H21B 0.9800 .
C21 H21C 0.9800 .
C22 C23 1.452(6) .
C23 H23A 0.9800 .
C23 H23B 0.9800 .
C23 H23C 0.9800 .
C24 C25 1.104(6) .
C25 H25A 0.9800 .
C25 H25B 0.9800 .
C25 H25C 0.9800 .
